data_1558513
loop_
_publ_author_name
'Zhou, Benyu'
'Gabba\"i, Fran\,cois P.'

_publ_section_title
;
 Redox-controlled chalcogen-bonding at tellurium: Impact on Lewis acidity
 and chloride anion transport properties
;
_journal_name_full 'Chemical Science'
_journal_paper_doi 10.1039/D0SC02872J
_journal_year 2020
_chemical_formula_moiety 'C13 H3 B F14 Te'
_chemical_formula_sum 'C13 H3 B F14 Te'
_chemical_formula_weight 563.56
_space_group_crystal_system monoclinic
_space_group_IT_number 14
_space_group_name_Hall '-P 2ybc'
_space_group_name_H-M_alt 'P 1 21/c 1'
_atom_sites_solution_hydrogens geom
_atom_sites_solution_primary iterative
_audit_creation_date 2020-04-02
_audit_creation_method
;
Olex2 1.2
(compiled 2018.05.29 svn.r3508 for OlexSys, GUI svn.r5506)
;
_audit_update_record
;
2020-05-20 deposited with the CCDC.	2020-07-02 downloaded from the CCDC.
;
_cell_angle_alpha 90
_cell_angle_beta 97.1460(10)
_cell_angle_gamma 90
_cell_formula_units_Z 4
_cell_length_a 8.5716(3)
_cell_length_b 7.4330(2)
_cell_length_c 25.0537(8)
_cell_measurement_reflns_used 9884
_cell_measurement_temperature 110.0
_cell_measurement_theta_max 45.30
_cell_measurement_theta_min 3.64
_cell_volume 1583.84(9)
_computing_cell_refinement 'SAINT V8.38A (?, 2016)'
_computing_data_reduction 'SAINT V8.38A (?, 2016)'
_computing_molecular_graphics 'Olex2 (Dolomanov et al., 2009)'
_computing_publication_material 'Olex2 (Dolomanov et al., 2009)'
_computing_structure_refinement 'ShelXL (Sheldrick, 2015)'
_computing_structure_solution 'olex2.solve (Bourhis et al., 2015)'
_diffrn_ambient_temperature 110.0
_diffrn_measured_fraction_theta_full 0.998
_diffrn_measured_fraction_theta_max 1.000
_diffrn_measurement_device_type 'Bruker APEX-II CCD'
_diffrn_measurement_method '\f and \w scans'
_diffrn_radiation_type MoK\a
_diffrn_radiation_wavelength 0.71073
_diffrn_reflns_av_R_equivalents 0.0485
_diffrn_reflns_av_unetI/netI 0.0239
_diffrn_reflns_Laue_measured_fraction_full 0.998
_diffrn_reflns_Laue_measured_fraction_max 1.000
_diffrn_reflns_limit_h_max 17
_diffrn_reflns_limit_h_min -17
_diffrn_reflns_limit_k_max 14
_diffrn_reflns_limit_k_min -14
_diffrn_reflns_limit_l_max 50
_diffrn_reflns_limit_l_min -49
_diffrn_reflns_number 135095
_diffrn_reflns_point_group_measured_fraction_full 0.998
_diffrn_reflns_point_group_measured_fraction_max 1.000
_diffrn_reflns_theta_full 25.242
_diffrn_reflns_theta_max 45.294
_diffrn_reflns_theta_min 2.395
_diffrn_standards_number 0
_exptl_absorpt_coefficient_mu 2.030
_exptl_absorpt_correction_T_max 0.7492
_exptl_absorpt_correction_T_min 0.6906
_exptl_absorpt_correction_type multi-scan
_exptl_absorpt_process_details
'SADABS-2016/2 (Bruker,2016/2) was used for absorption correction. wR2(int) was 0.0787 before and 0.0602 after correction. The Ratio of minimum to maximum transmission is 0.9218. The \l/2 correction factor is Not present.'
_exptl_crystal_colour 'clear light colourless'
_exptl_crystal_colour_lustre clear
_exptl_crystal_colour_modifier light
_exptl_crystal_colour_primary colourless
_exptl_crystal_density_diffrn 2.363
_exptl_crystal_description prism
_exptl_crystal_F_000 1056
_exptl_crystal_size_max 0.229
_exptl_crystal_size_mid 0.172
_exptl_crystal_size_min 0.114
_refine_diff_density_max 0.998
_refine_diff_density_min -0.947
_refine_diff_density_rms 0.119
_refine_ls_extinction_method none
_refine_ls_goodness_of_fit_ref 1.102
_refine_ls_hydrogen_treatment constr
_refine_ls_matrix_type full
_refine_ls_number_parameters 263
_refine_ls_number_reflns 13255
_refine_ls_number_restraints 0
_refine_ls_restrained_S_all 1.102
_refine_ls_R_factor_all 0.0369
_refine_ls_R_factor_gt 0.0248
_refine_ls_shift/su_max 0.002
_refine_ls_shift/su_mean 0.000
_refine_ls_structure_factor_coef Fsqd
_refine_ls_weighting_details 'w=1/[\s^2^(Fo^2^)+(0.0128P)^2^+0.7759P] where P=(Fo^2^+2Fc^2^)/3'
_refine_ls_weighting_scheme calc
_refine_ls_wR_factor_gt 0.0460
_refine_ls_wR_factor_ref 0.0507
_reflns_Friedel_coverage 0.000
_reflns_number_gt 11078
_reflns_number_total 13255
_reflns_threshold_expression 'I > 2\s(I)'
_cod_data_source_file d0sc02872j2.cif
_cod_data_source_block a_066_0m_a
_cod_database_code 1558513
_shelx_shelxl_version_number 2018/3
_shelx_space_group_comment
;
The symmetry employed for this shelxl refinement is uniquely defined
by the following loop, which should always be used as a source of
symmetry information in preference to the above space-group names.
They are only intended as comments.
;
_olex2_refinement_description
;
1. Fixed Uiso
 At 1.5 times of:
  All C(H,H,H) groups
2.a Idealised Me refined as rotating group:
 C1(H1A,H1B,H1C)
;
_olex2_submission_special_instructions 'No special instructions were received'

loop_
_space_group_symop_operation_xyz
'x, y, z'
'-x, y+1/2, -z+1/2'
'-x, -y, -z'
'x, -y-1/2, z-1/2'

loop_
_atom_site_label
_atom_site_type_symbol
_atom_site_fract_x
_atom_site_fract_y
_atom_site_fract_z
_atom_site_U_iso_or_equiv
_atom_site_adp_type
_atom_site_occupancy
_atom_site_site_symmetry_order
_atom_site_calc_flag
_atom_site_refinement_flags_posn
_atom_site_refinement_flags_adp
_atom_site_refinement_flags_occupancy
_atom_site_disorder_assembly
_atom_site_disorder_group
Te1 Te 0.64254(2) 0.39550(2) 0.43078(2) 0.01188(1) Uani 1 1 d . . . . .
F1 F 0.49944(8) 0.44317(8) 0.31301(2) 0.01518(10) Uani 1 1 d . . . . .
F12 F 0.16293(8) 0.37399(11) 0.50114(3) 0.02468(14) Uani 1 1 d . . . . .
F3 F 0.29320(8) -0.12378(9) 0.26100(3) 0.02038(12) Uani 1 1 d . . . . .
F11 F 0.40262(8) 0.28054(10) 0.48167(3) 0.01980(12) Uani 1 1 d . . . . .
F8 F 1.15728(8) 0.51687(10) 0.27973(3) 0.02091(12) Uani 1 1 d . . . . .
F2 F 0.35354(8) 0.22479(9) 0.23629(2) 0.01795(11) Uani 1 1 d . . . . .
F5 F 0.53596(9) -0.03855(9) 0.43659(3) 0.02124(12) Uani 1 1 d . . . . .
F13 F 0.24697(10) 0.44639(11) 0.42096(3) 0.02695(15) Uani 1 1 d . . . . .
F7 F 1.07523(8) 0.17730(9) 0.30283(3) 0.02065(12) Uani 1 1 d . . . . .
F10 F 0.78917(9) 0.74550(9) 0.38588(3) 0.02110(12) Uani 1 1 d . . . . .
F4 F 0.38291(9) -0.25075(9) 0.36155(3) 0.02318(13) Uani 1 1 d . . . . .
F14 F 0.17836(10) 0.15744(11) 0.43741(3) 0.02919(16) Uani 1 1 d . . . . .
F6 F 0.85958(8) 0.11833(8) 0.37018(3) 0.01876(11) Uani 1 1 d . . . . .
F9 F 1.01374(9) 0.80200(9) 0.32070(3) 0.02376(13) Uani 1 1 d . . . . .
C2 C 0.52631(10) 0.20771(12) 0.37625(4) 0.01210(12) Uani 1 1 d . . . . .
C8 C 0.82248(10) 0.43091(12) 0.38134(4) 0.01260(13) Uani 1 1 d . . . . .
C5 C 0.36968(11) -0.01688(13) 0.29791(4) 0.01434(14) Uani 1 1 d . . . . .
C4 C 0.40043(10) 0.16027(12) 0.28541(4) 0.01301(13) Uani 1 1 d . . . . .
C10 C 1.00655(10) 0.31632(13) 0.32429(4) 0.01395(13) Uani 1 1 d . . . . .
C3 C 0.47562(10) 0.27044(11) 0.32498(3) 0.01152(12) Uani 1 1 d . . . . .
C11 C 1.04751(11) 0.49016(13) 0.31198(4) 0.01445(14) Uani 1 1 d . . . . .
C7 C 0.49328(11) 0.03060(12) 0.38792(4) 0.01394(13) Uani 1 1 d . . . . .
C1 C 0.77041(13) 0.21683(16) 0.48597(4) 0.02068(18) Uani 1 1 d . . . . .
H1A H 0.703681 0.178237 0.512888 0.031 Uiso 1 1 calc GR . . . .
H1B H 0.863693 0.278246 0.503913 0.031 Uiso 1 1 calc GR . . . .
H1C H 0.802944 0.111462 0.466594 0.031 Uiso 1 1 calc GR . . . .
C13 C 0.86280(11) 0.60400(12) 0.36737(4) 0.01412(13) Uani 1 1 d . . . . .
C9 C 0.89633(10) 0.28792(12) 0.35898(4) 0.01312(13) Uani 1 1 d . . . . .
C12 C 0.97546(12) 0.63531(12) 0.33349(4) 0.01521(14) Uani 1 1 d . . . . .
C6 C 0.41508(12) -0.08130(12) 0.34932(4) 0.01521(14) Uani 1 1 d . . . . .
B1 B 0.24437(13) 0.31267(16) 0.45940(4) 0.01615(17) Uani 1 1 d . . . . .

loop_
_atom_site_aniso_label
_atom_site_aniso_U_11
_atom_site_aniso_U_22
_atom_site_aniso_U_33
_atom_site_aniso_U_23
_atom_site_aniso_U_13
_atom_site_aniso_U_12
Te1 0.01250(2) 0.01246(2) 0.01081(2) -0.00137(2) 0.00196(1) -0.00076(2)
F1 0.0201(3) 0.0097(2) 0.0158(2) 0.00180(18) 0.00237(19) -0.00082(18)
F12 0.0165(3) 0.0334(4) 0.0249(3) -0.0065(3) 0.0057(2) -0.0014(3)
F3 0.0223(3) 0.0195(3) 0.0194(3) -0.0072(2) 0.0026(2) -0.0083(2)
F11 0.0160(2) 0.0280(3) 0.0153(2) 0.0033(2) 0.0016(2) 0.0030(2)
F8 0.0178(3) 0.0218(3) 0.0252(3) 0.0017(2) 0.0107(2) -0.0018(2)
F2 0.0216(3) 0.0200(3) 0.0116(2) 0.0004(2) -0.0008(2) -0.0004(2)
F5 0.0299(3) 0.0171(3) 0.0161(3) 0.0062(2) 0.0003(2) -0.0018(2)
F13 0.0302(4) 0.0261(3) 0.0230(3) 0.0097(3) -0.0030(3) -0.0002(3)
F7 0.0179(3) 0.0152(3) 0.0305(3) -0.0050(2) 0.0096(2) 0.0023(2)
F10 0.0270(3) 0.0108(2) 0.0274(3) -0.0020(2) 0.0110(3) 0.0022(2)
F4 0.0320(4) 0.0110(2) 0.0268(3) 0.0014(2) 0.0052(3) -0.0059(2)
F14 0.0332(4) 0.0222(3) 0.0305(4) -0.0066(3) -0.0022(3) -0.0081(3)
F6 0.0187(3) 0.0092(2) 0.0296(3) 0.0006(2) 0.0077(2) -0.00083(19)
F9 0.0289(3) 0.0117(2) 0.0328(4) 0.0042(2) 0.0123(3) -0.0028(2)
C2 0.0136(3) 0.0110(3) 0.0118(3) -0.0002(2) 0.0022(2) -0.0010(2)
C8 0.0130(3) 0.0106(3) 0.0144(3) -0.0002(2) 0.0028(2) -0.0002(2)
C5 0.0141(3) 0.0135(3) 0.0157(3) -0.0037(3) 0.0034(3) -0.0026(3)
C4 0.0135(3) 0.0139(3) 0.0117(3) -0.0008(2) 0.0019(2) 0.0000(2)
C10 0.0116(3) 0.0127(3) 0.0177(3) -0.0018(3) 0.0024(3) 0.0010(2)
C3 0.0129(3) 0.0096(3) 0.0123(3) 0.0001(2) 0.0026(2) -0.0002(2)
C11 0.0124(3) 0.0147(3) 0.0166(3) 0.0006(3) 0.0032(3) -0.0007(3)
C7 0.0171(3) 0.0121(3) 0.0129(3) 0.0017(2) 0.0030(3) -0.0007(3)
C1 0.0204(4) 0.0237(5) 0.0170(4) 0.0046(3) -0.0016(3) 0.0005(3)
C13 0.0160(3) 0.0102(3) 0.0164(3) -0.0008(3) 0.0030(3) 0.0004(3)
C9 0.0122(3) 0.0101(3) 0.0171(3) -0.0002(2) 0.0020(3) -0.0003(2)
C12 0.0167(3) 0.0106(3) 0.0187(4) 0.0018(3) 0.0037(3) -0.0015(3)
C6 0.0176(3) 0.0104(3) 0.0183(4) -0.0007(3) 0.0049(3) -0.0020(3)
B1 0.0158(4) 0.0178(4) 0.0143(4) 0.0000(3) -0.0003(3) -0.0014(3)

loop_
_atom_type_symbol
_atom_type_description
_atom_type_scat_dispersion_real
_atom_type_scat_dispersion_imag
_atom_type_scat_source
C C 0.0033 0.0016 'International Tables Vol C Tables 4.2.6.8 and 6.1.1.4'
H H 0.0000 0.0000 'International Tables Vol C Tables 4.2.6.8 and 6.1.1.4'
B B 0.0013 0.0007 'International Tables Vol C Tables 4.2.6.8 and 6.1.1.4'
F F 0.0171 0.0103 'International Tables Vol C Tables 4.2.6.8 and 6.1.1.4'
Te Te -0.5308 1.6751 'International Tables Vol C Tables 4.2.6.8 and 6.1.1.4'

loop_
_geom_angle_atom_site_label_1
_geom_angle_atom_site_label_2
_geom_angle_atom_site_label_3
_geom_angle
_geom_angle_site_symmetry_1
_geom_angle_site_symmetry_3
_geom_angle_publ_flag
F11 Te1 F12 109.66(2) . 3_666 ?
C2 Te1 F12 171.86(3) . 3_666 ?
C2 Te1 F11 76.70(3) . . ?
C2 Te1 C1 99.88(4) . . ?
C8 Te1 F12 81.87(3) . 3_666 ?
C8 Te1 F11 167.14(3) . . ?
C8 Te1 C2 91.33(3) . . ?
C8 Te1 C1 96.00(4) . . ?
C1 Te1 F12 76.52(4) . 3_666 ?
C1 Te1 F11 81.71(4) . . ?
B1 F11 Te1 120.61(6) . . ?
C3 C2 Te1 116.45(6) . . ?
C3 C2 C7 117.83(8) . . ?
C7 C2 Te1 125.69(7) . . ?
C13 C8 Te1 119.10(7) . . ?
C13 C8 C9 117.83(8) . . ?
C9 C8 Te1 122.93(7) . . ?
F3 C5 C4 120.13(9) . . ?
F3 C5 C6 119.87(9) . . ?
C6 C5 C4 119.97(8) . . ?
F2 C4 C5 120.36(8) . . ?
F2 C4 C3 120.55(8) . . ?
C3 C4 C5 119.06(8) . . ?
F7 C10 C11 119.74(8) . . ?
F7 C10 C9 120.46(8) . . ?
C9 C10 C11 119.79(8) . . ?
F1 C3 C2 119.42(8) . . ?
F1 C3 C4 118.55(8) . . ?
C4 C3 C2 122.03(8) . . ?
F8 C11 C10 119.57(9) . . ?
F8 C11 C12 120.25(9) . . ?
C10 C11 C12 120.18(9) . . ?
F5 C7 C2 121.31(8) . . ?
F5 C7 C6 117.51(8) . . ?
C6 C7 C2 121.18(8) . . ?
Te1 C1 H1A 109.5 . . ?
Te1 C1 H1B 109.5 . . ?
Te1 C1 H1C 109.5 . . ?
H1A C1 H1B 109.5 . . ?
H1A C1 H1C 109.5 . . ?
H1B C1 H1C 109.5 . . ?
F10 C13 C8 119.86(8) . . ?
F10 C13 C12 118.41(8) . . ?
C12 C13 C8 121.71(8) . . ?
F6 C9 C8 120.34(8) . . ?
F6 C9 C10 118.34(8) . . ?
C10 C9 C8 121.31(8) . . ?
F9 C12 C11 119.74(9) . . ?
F9 C12 C13 121.10(9) . . ?
C13 C12 C11 119.15(8) . . ?
F4 C6 C5 119.91(9) . . ?
F4 C6 C7 120.21(9) . . ?
C5 C6 C7 119.88(8) . . ?
F12 B1 F11 107.52(8) . . ?
F13 B1 F12 109.71(9) . . ?
F13 B1 F11 107.23(9) . . ?
F14 B1 F12 110.75(9) . . ?
F14 B1 F11 110.03(9) . . ?
F14 B1 F13 111.46(9) . . ?

loop_
_geom_bond_atom_site_label_1
_geom_bond_atom_site_label_2
_geom_bond_distance
_geom_bond_site_symmetry_2
_geom_bond_publ_flag
Te1 F12 2.8138(8) 3_666 ?
Te1 F11 2.6902(7) . ?
Te1 C2 2.1140(9) . ?
Te1 C8 2.1114(9) . ?
Te1 C1 2.1212(10) . ?
F1 C3 1.3398(10) . ?
F12 B1 1.4036(14) . ?
F3 C5 1.3287(11) . ?
F11 B1 1.4213(13) . ?
F8 C11 1.3291(11) . ?
F2 C4 1.3353(11) . ?
F5 C7 1.3320(11) . ?
F13 B1 1.3862(14) . ?
F7 C10 1.3350(11) . ?
F10 C13 1.3387(11) . ?
F4 C6 1.3332(11) . ?
F14 B1 1.3702(14) . ?
F6 C9 1.3375(11) . ?
F9 C12 1.3310(11) . ?
C2 C3 1.3849(12) . ?
C2 C7 1.3853(13) . ?
C8 C13 1.3883(13) . ?
C8 C9 1.3901(13) . ?
C5 C4 1.3863(13) . ?
C5 C6 1.3837(14) . ?
C4 C3 1.3819(12) . ?
C10 C11 1.3838(14) . ?
C10 C9 1.3772(13) . ?
C11 C12 1.3852(14) . ?
C7 C6 1.3838(13) . ?
C1 H1A 0.9800 . ?
C1 H1B 0.9800 . ?
C1 H1C 0.9800 . ?
C13 C12 1.3824(14) . ?
